data_7039558
loop_
_publ_author_name
'Krogman, Jeremy P.'
'Bezpalko, Mark W.'
'Foxman, Bruce M.'
'Thomas, Christine M.'

_publ_section_title
;
 Multi-electron redox processes at a Zr(iv) center facilitated by an
 appended redox-active cobalt-containing metalloligand.
;
_journal_issue 27
_journal_name_full 'Dalton transactions (Cambridge, England : 2003)'
_journal_page_first 11182
_journal_page_last 11190
_journal_paper_doi 10.1039/c6dt01498d
_journal_volume 45
_journal_year 2016
_chemical_formula_moiety 'C63 H103 Co1 N5 O1 P3 Zr1'
_chemical_formula_sum 'C63 H103 Co N5 O P3 Zr'
_chemical_formula_weight 1189.62
_space_group_IT_number 2
_symmetry_cell_setting triclinic
_symmetry_space_group_name_Hall '-P 1'
_symmetry_space_group_name_H-M 'P -1'
_atom_sites_solution_hydrogens difmap
_atom_sites_solution_primary other
_audit_creation_date 2014-10-23
_audit_creation_method CRYSTALS_ver_14.61
_audit_update_record
;
2016-03-22 deposited with the CCDC.
2016-06-15 downloaded from the CCDC.
;
_cell_angle_alpha 89.6031(17)
_cell_angle_beta 74.4605(15)
_cell_angle_gamma 75.7836(15)
_cell_formula_units_Z 2
_cell_length_a 12.6423(4)
_cell_length_b 12.9539(4)
_cell_length_c 21.9518(7)
_cell_measurement_reflns_used 9165
_cell_measurement_temperature 120
_cell_measurement_theta_max 27
_cell_measurement_theta_min 3
_cell_volume 3350.82(19)
_computing_cell_refinement 'Apex2 (Bruker AXS, 2006)'
_computing_data_collection 'Apex2 (Bruker AXS, 2006)'
_computing_data_reduction 'Apex2 (Bruker AXS, 2006)'
_computing_molecular_graphics 'CAMERON (Watkin et al., 1996)'
_computing_publication_material 'CRYSTALS (Betteridge et al., 2003)'
_computing_structure_refinement 'CRYSTALS (Betteridge et al., 2003)'
_computing_structure_solution 'USER DEFINED STRUCTURE SOLUTION'
_diffrn_ambient_temperature 120
_diffrn_measured_fraction_theta_full 0.989
_diffrn_measured_fraction_theta_max 0.986
_diffrn_measurement_device Area
_diffrn_measurement_device_type 'Bruker Kappa Apex2'
_diffrn_measurement_method '\f & \w scans'
_diffrn_radiation_monochromator graphite
_diffrn_radiation_type 'Mo K\a'
_diffrn_radiation_wavelength 0.71073
_diffrn_reflns_av_R_equivalents 0.067
_diffrn_reflns_limit_h_max 16
_diffrn_reflns_limit_h_min -15
_diffrn_reflns_limit_k_max 16
_diffrn_reflns_limit_k_min -16
_diffrn_reflns_limit_l_max 28
_diffrn_reflns_limit_l_min 0
_diffrn_reflns_number 14495
_diffrn_reflns_theta_full 25.157
_diffrn_reflns_theta_max 27.051
_diffrn_reflns_theta_min 1.930
_diffrn_standards_number 0
_exptl_absorpt_coefficient_mu 0.515
_exptl_absorpt_correction_T_max 0.96
_exptl_absorpt_correction_T_min 0.89
_exptl_absorpt_correction_type numerical
_exptl_absorpt_process_details
; 
 Analytical Absorption (De Meulenaer & Tompa, 1965) 
;
_exptl_crystal_colour yellow
_exptl_crystal_density_diffrn 1.179
_exptl_crystal_density_method 'not measured'
_exptl_crystal_description prism
_exptl_crystal_F_000 1272.000
_exptl_crystal_size_max 0.340
_exptl_crystal_size_mid 0.230
_exptl_crystal_size_min 0.080
_platon_squeeze_details
;
During the structure solution, electron density difference maps 
revealed that there were likely two molecules of solvent in the 
asymmetric unit. From history, the remaining solvate was likely 
tetrahydrofuran(THF). One of the molecules of THF was in a volume 
of 314 \%A3 per unit cell (9.4%).  It appeared that the cavity 
areas contained about two THF molecules, located near the center 
of symmetry at (0.500, 0.500, 0) as shown in the ac projection 
below.  Modeling this THF molecule with or without restraints 
was unsuccessful, as was step by step acquisition of peaks 
using successive electron density difference maps.  Thus, the 
structure factors were modified using the PLATON SQUEEZE technique.  
PLATON reported a total electron density of 62 e- per unit cell, 
likely representing about two THF molecules, consistent with our 
earlier observations.  Use of the SQUEEZE technique resulted 
in a decrease of ca. 3.8 % in R.   
;
_refine_diff_density_max 1.46
_refine_diff_density_min -1.42
_refine_ls_extinction_method None
_refine_ls_goodness_of_fit_ref 0.9534
_refine_ls_hydrogen_treatment constr
_refine_ls_matrix_type full
_refine_ls_number_parameters 663
_refine_ls_number_reflns 14495
_refine_ls_number_restraints 2
_refine_ls_R_factor_all 0.0713
_refine_ls_R_factor_gt 0.0505
_refine_ls_shift/su_max 0.0104006
_refine_ls_shift/su_mean 0.0001970
_refine_ls_structure_factor_coef Fsqd
_refine_ls_weighting_details
;
 Method= Modified Sheldrick 
 w=1/[\s^2^(F^2^) + ( 0.07P)^2^ + 2.90P] 
 ,where P=(max(Fo^2^,0) + 2Fc^2^)/3 
;
_refine_ls_weighting_scheme calc
_refine_ls_wR_factor_all 0.1307
_refine_ls_wR_factor_gt 0.1216
_refine_ls_wR_factor_ref 0.1307
_reflns_limit_h_max 16
_reflns_limit_h_min -15
_reflns_limit_k_max 16
_reflns_limit_k_min -16
_reflns_limit_l_max 28
_reflns_limit_l_min 0
_reflns_number_gt 10838
_reflns_number_total 14495
_reflns_threshold_expression I>2.0\s(I)
_oxford_diffrn_Wilson_B_factor 0.00
_oxford_diffrn_Wilson_scale 0.00
_oxford_refine_ls_r_factor_ref 0.0713
_oxford_refine_ls_scale 0.11383(3)
_oxford_reflns_number_all 14495
_oxford_reflns_threshold_expression_ref I>-10.0\s(I)
_oxford_structure_analysis_title 'JK_742_0m in P-1'
_cod_data_source_file c6dt01498d2.cif
_cod_data_source_block 3
_cod_depositor_comments
;
The following automatic conversions were performed:

'_atom_sites_solution_primary' value 'Other' changed to 'other'
according to
/usr/data/users/saulius/crontab/automatic-downloads/rss-feeds/RSC/lib/dictionaries/cif_core.dic
dictionary named 'cif_core.dic' version 2.4.2 from 2011-04-26.

Automatic conversion script
Id: cif_fix_values 4268 2015-11-12 08:31:59Z antanas 

 Adding full bibliography for 7039558--7039562.cif.
;
_cod_original_cell_volume 3350.82(11)
_cod_original_sg_symbol_H-M 'P -1 '
_cod_original_formula_sum 'C63 H103 Co1 N5 O1 P3 Zr1'
_cod_database_code 7039558

loop_
_symmetry_equiv_pos_as_xyz
x,y,z
-x,-y,-z

loop_
_atom_site_label
_atom_site_type_symbol
_atom_site_fract_x
_atom_site_fract_y
_atom_site_fract_z
_atom_site_U_iso_or_equiv
_atom_site_occupancy
_atom_site_adp_type
_atom_site_refinement_flags_posn
_atom_site_refinement_flags_occupancy
_atom_site_disorder_assembly
_atom_site_disorder_group
Zr1 Zr 0.11034(2) 0.80055(2) 0.733655(13) 0.0121 1.0000 Uani . . . .
Co1 Co 0.10273(3) 0.57714(3) 0.770790(18) 0.0140 1.0000 Uani . . . .
P1 P 0.21316(6) 0.64198(6) 0.82182(4) 0.0142 1.0000 Uani . . . .
P2 P 0.17323(6) 0.58350(6) 0.66149(4) 0.0157 1.0000 Uani . . . .
P3 P -0.07623(6) 0.69259(6) 0.80412(4) 0.0148 1.0000 Uani . . . .
O1 O -0.2829(4) 0.4821(4) 0.6933(2) 0.0394(15) 0.703(13) Uiso D P 1 2
O10 O -0.3199(12) 0.4481(11) 0.7120(6) 0.060(4) 0.297(13) Uiso D P 1 1
N1 N 0.20514(19) 0.77117(18) 0.80609(11) 0.0143 1.0000 Uani . . . .
N2 N 0.1955(2) 0.70387(19) 0.64599(11) 0.0159 1.0000 Uani . . . .
N3 N -0.07238(19) 0.80587(19) 0.76623(11) 0.0151 1.0000 Uani . . . .
N4 N 0.0943(2) 0.3523(2) 0.81231(13) 0.0244 1.0000 Uani . . . .
N5 N 0.1185(2) 0.93373(18) 0.69950(12) 0.0157 1.0000 Uani . . . .
C1 C 0.2571(2) 0.8398(2) 0.83323(14) 0.0150 1.0000 Uani . . . .
C2 C 0.3698(2) 0.8448(2) 0.80399(14) 0.0164 1.0000 Uani . . . .
C3 C 0.4187(3) 0.9099(2) 0.83282(15) 0.0199 1.0000 Uani . . . .
C4 C 0.3610(3) 0.9710(2) 0.88852(15) 0.0212 1.0000 Uani . . . .
C5 C 0.2488(3) 0.9694(2) 0.91475(15) 0.0206 1.0000 Uani . . . .
C6 C 0.1966(2) 0.9051(2) 0.88811(14) 0.0168 1.0000 Uani . . . .
C7 C 0.4399(3) 0.7839(2) 0.74308(14) 0.0206 1.0000 Uani . . . .
C8 C 0.4169(3) 1.0384(3) 0.91886(18) 0.0354 1.0000 Uani . . . .
C9 C 0.0756(3) 0.9067(3) 0.92244(15) 0.0221 1.0000 Uani . . . .
C10 C 0.1717(3) 0.6315(3) 0.90977(14) 0.0211 1.0000 Uani . . . .
C11 C 0.2360(3) 0.6742(3) 0.95031(16) 0.0271 1.0000 Uani . . . .
C12 C 0.1683(3) 0.5177(3) 0.92875(16) 0.0282 1.0000 Uani . . . .
C13 C 0.3636(2) 0.5612(2) 0.79376(15) 0.0198 1.0000 Uani . . . .
C14 C 0.4457(3) 0.5731(3) 0.83168(17) 0.0268 1.0000 Uani . . . .
C15 C 0.3715(3) 0.4423(2) 0.78352(17) 0.0260 1.0000 Uani . . . .
C16 C 0.2424(3) 0.7464(2) 0.58664(14) 0.0173 1.0000 Uani . . . .
C17 C 0.1686(3) 0.8091(2) 0.55447(14) 0.0208 1.0000 Uani . . . .
C18 C 0.2139(3) 0.8601(3) 0.50162(15) 0.0258 1.0000 Uani . . . .
C19 C 0.3286(3) 0.8524(3) 0.47863(15) 0.0269 1.0000 Uani . . . .
C20 C 0.4000(3) 0.7898(3) 0.51060(15) 0.0235 1.0000 Uani . . . .
C21 C 0.3591(3) 0.7378(2) 0.56401(14) 0.0188 1.0000 Uani . . . .
C22 C 0.0427(3) 0.8266(3) 0.57629(16) 0.0264 1.0000 Uani . . . .
C23 C 0.3741(4) 0.9137(3) 0.42335(18) 0.0409 1.0000 Uani . . . .
C24 C 0.4441(3) 0.6776(3) 0.59638(15) 0.0218 1.0000 Uani . . . .
C25 C 0.3063(2) 0.4767(2) 0.62956(14) 0.0176 1.0000 Uani . . . .
C26 C 0.2928(3) 0.3648(2) 0.64781(16) 0.0260 1.0000 Uani . . . .
C27 C 0.3638(3) 0.4721(3) 0.55804(15) 0.0237 1.0000 Uani . . . .
C28 C 0.0705(3) 0.5597(3) 0.61989(15) 0.0234 1.0000 Uani . . . .
C29 C 0.0189(3) 0.4665(3) 0.64455(18) 0.0325 1.0000 Uani . . . .
C30 C 0.1058(3) 0.5534(3) 0.54782(16) 0.0299 1.0000 Uani . . . .
C31 C -0.1686(2) 0.8915(2) 0.76433(14) 0.0175 1.0000 Uani . . . .
C32 C -0.1928(3) 0.9869(3) 0.80100(15) 0.0218 1.0000 Uani . . . .
C33 C -0.2856(3) 1.0703(3) 0.79921(16) 0.0256 1.0000 Uani . . . .
C34 C -0.3558(3) 1.0627(3) 0.76130(16) 0.0265 1.0000 Uani . . . .
C35 C -0.3285(3) 0.9711(3) 0.72314(15) 0.0235 1.0000 Uani . . . .
C36 C -0.2351(2) 0.8862(2) 0.72289(15) 0.0188 1.0000 Uani . . . .
C37 C -0.1181(3) 1.0040(3) 0.84081(16) 0.0270 1.0000 Uani . . . .
C38 C -0.4581(3) 1.1529(3) 0.76147(19) 0.0396 1.0000 Uani . . . .
C39 C -0.2103(3) 0.7941(3) 0.67537(15) 0.0249 1.0000 Uani . . . .
C40 C -0.1229(3) 0.7306(3) 0.89075(14) 0.0209 1.0000 Uani . . . .
C41 C -0.2368(3) 0.8135(3) 0.91832(17) 0.0313 1.0000 Uani . . . .
C42 C -0.1180(3) 0.6357(3) 0.93276(15) 0.0278 1.0000 Uani . . . .
C43 C -0.1869(3) 0.6316(2) 0.78912(15) 0.0213 1.0000 Uani . . . .
C44 C -0.3101(3) 0.6959(3) 0.81436(18) 0.0309 1.0000 Uani . . . .
C45 C -0.1786(3) 0.5183(3) 0.81184(17) 0.0276 1.0000 Uani . . . .
C46 C 0.0949(3) 0.4394(3) 0.80232(16) 0.0235 1.0000 Uani . . . .
C47 C 0.0922(3) 0.2403(3) 0.81799(18) 0.0311 1.0000 Uani . . . .
C48 C 0.0288(5) 0.2164(3) 0.7721(2) 0.0542 1.0000 Uani . . . .
C49 C 0.0307(4) 0.2279(3) 0.88553(18) 0.0427 1.0000 Uani . . . .
C50 C 0.2137(4) 0.1746(3) 0.7990(2) 0.0596 1.0000 Uani . . . .
C51 C 0.1376(3) 1.0114(2) 0.65676(14) 0.0201 1.0000 Uani . . . .
C52 C 0.2477(3) 1.0277(2) 0.63352(15) 0.0208 1.0000 Uani . . . .
C53 C 0.2697(3) 1.0974(3) 0.58646(15) 0.0236 1.0000 Uani . . . .
C54 C 0.1861(3) 1.1550(2) 0.56038(15) 0.0234 1.0000 Uani . . . .
C55 C 0.0772(3) 1.1435(2) 0.58564(15) 0.0245 1.0000 Uani . . . .
C56 C 0.0505(3) 1.0757(2) 0.63319(15) 0.0216 1.0000 Uani . . . .
C57 C 0.3417(3) 0.9668(3) 0.65913(16) 0.0259 1.0000 Uani . . . .
C58 C 0.2134(3) 1.2247(3) 0.50576(16) 0.0320 1.0000 Uani . . . .
C59 C -0.0712(3) 1.0725(3) 0.66001(17) 0.0289 1.0000 Uani . . . .
C60 C -0.3172(7) 0.5123(6) 0.6374(4) 0.0514(19) 0.703(13) Uiso . P 1 2
C61 C -0.3454(7) 0.4255(7) 0.6140(4) 0.051(2) 0.703(13) Uiso . P 1 2
C62 C -0.2539(8) 0.3301(7) 0.6255(4) 0.056(2) 0.703(13) Uiso . P 1 2
C63 C -0.2513(8) 0.3678(7) 0.6927(4) 0.039(2) 0.703(13) Uiso D P 1 2
C600 C -0.3514(15) 0.5023(12) 0.6593(8) 0.037(4) 0.297(13) Uiso . P 1 1
C610 C -0.3588(13) 0.3978(12) 0.6200(7) 0.027(3) 0.297(13) Uiso . P 1 1
C620 C -0.2803(13) 0.3189(11) 0.6397(7) 0.026(3) 0.297(13) Uiso . P 1 1
C630 C -0.249(2) 0.3447(17) 0.6903(12) 0.052(7) 0.297(13) Uiso D P 1 1
H31 H 0.4945 0.9120 0.8127 0.0242 1.0000 Uiso R . . .
H51 H 0.2063 1.0113 0.9524 0.0249 1.0000 Uiso R . . .
H71 H 0.3941 0.7647 0.7188 0.0311 1.0000 Uiso R . . .
H72 H 0.4877 0.7209 0.7510 0.0307 1.0000 Uiso R . . .
H73 H 0.4842 0.8260 0.7167 0.0306 1.0000 Uiso R . . .
H81 H 0.4939 1.0300 0.8956 0.0529 1.0000 Uiso R . . .
H82 H 0.4124 1.0198 0.9615 0.0529 1.0000 Uiso R . . .
H83 H 0.3779 1.1116 0.9201 0.0526 1.0000 Uiso R . . .
H91 H 0.0747 0.8701 0.9612 0.0326 1.0000 Uiso R . . .
H92 H 0.0298 0.9776 0.9333 0.0324 1.0000 Uiso R . . .
H93 H 0.0439 0.8705 0.8969 0.0339 1.0000 Uiso R . . .
H101 H 0.0913 0.6745 0.9233 0.0249 1.0000 Uiso R . . .
H111 H 0.2615 0.7360 0.9323 0.0403 1.0000 Uiso R . . .
H112 H 0.2989 0.6197 0.9538 0.0410 1.0000 Uiso R . . .
H113 H 0.1860 0.6959 0.9918 0.0408 1.0000 Uiso R . . .
H121 H 0.2448 0.4745 0.9220 0.0422 1.0000 Uiso R . . .
H122 H 0.1288 0.4860 0.9041 0.0420 1.0000 Uiso R . . .
H123 H 0.1294 0.5203 0.9731 0.0416 1.0000 Uiso R . . .
H131 H 0.3922 0.5871 0.7512 0.0235 1.0000 Uiso R . . .
H141 H 0.4374 0.6484 0.8433 0.0397 1.0000 Uiso R . . .
H142 H 0.4324 0.5349 0.8695 0.0397 1.0000 Uiso R . . .
H143 H 0.5230 0.5428 0.8066 0.0397 1.0000 Uiso R . . .
H151 H 0.3505 0.4100 0.8238 0.0384 1.0000 Uiso R . . .
H152 H 0.3239 0.4317 0.7576 0.0385 1.0000 Uiso R . . .
H153 H 0.4485 0.4055 0.7614 0.0386 1.0000 Uiso R . . .
H181 H 0.1635 0.9025 0.4816 0.0306 1.0000 Uiso R . . .
H201 H 0.4783 0.7808 0.4960 0.0280 1.0000 Uiso R . . .
H221 H 0.0163 0.8389 0.6214 0.0392 1.0000 Uiso R . . .
H222 H 0.0078 0.8897 0.5581 0.0398 1.0000 Uiso R . . .
H223 H 0.0201 0.7663 0.5636 0.0400 1.0000 Uiso R . . .
H231 H 0.4483 0.8748 0.3999 0.0612 1.0000 Uiso R . . .
H232 H 0.3263 0.9250 0.3954 0.0609 1.0000 Uiso R . . .
H233 H 0.3767 0.9816 0.4383 0.0613 1.0000 Uiso R . . .
H241 H 0.4896 0.7232 0.6028 0.0335 1.0000 Uiso R . . .
H242 H 0.4913 0.6151 0.5705 0.0326 1.0000 Uiso R . . .
H243 H 0.4071 0.6557 0.6369 0.0326 1.0000 Uiso R . . .
H251 H 0.3599 0.4925 0.6510 0.0209 1.0000 Uiso R . . .
H261 H 0.3683 0.3189 0.6419 0.0391 1.0000 Uiso R . . .
H262 H 0.2509 0.3650 0.6923 0.0381 1.0000 Uiso R . . .
H263 H 0.2564 0.3365 0.6215 0.0387 1.0000 Uiso R . . .
H271 H 0.4434 0.4345 0.5485 0.0357 1.0000 Uiso R . . .
H272 H 0.3284 0.4345 0.5345 0.0357 1.0000 Uiso R . . .
H273 H 0.3592 0.5432 0.5431 0.0357 1.0000 Uiso R . . .
H281 H 0.0083 0.6220 0.6327 0.0283 1.0000 Uiso R . . .
H291 H 0.0699 0.3996 0.6260 0.0485 1.0000 Uiso R . . .
H292 H 0.0020 0.4655 0.6902 0.0485 1.0000 Uiso R . . .
H293 H -0.0498 0.4730 0.6331 0.0491 1.0000 Uiso R . . .
H301 H 0.1511 0.4842 0.5308 0.0452 1.0000 Uiso R . . .
H302 H 0.1498 0.6045 0.5322 0.0446 1.0000 Uiso R . . .
H303 H 0.0377 0.5709 0.5333 0.0450 1.0000 Uiso R . . .
H331 H -0.2996 1.1335 0.8235 0.0304 1.0000 Uiso R . . .
H351 H -0.3733 0.9659 0.6964 0.0270 1.0000 Uiso R . . .
H371 H -0.0391 0.9894 0.8163 0.0408 1.0000 Uiso R . . .
H372 H -0.1232 0.9568 0.8761 0.0402 1.0000 Uiso R . . .
H373 H -0.1402 1.0762 0.8588 0.0407 1.0000 Uiso R . . .
H381 H -0.4387 1.1992 0.7296 0.0597 1.0000 Uiso R . . .
H382 H -0.4867 1.1926 0.8011 0.0593 1.0000 Uiso R . . .
H383 H -0.5160 1.1248 0.7537 0.0600 1.0000 Uiso R . . .
H391 H -0.2126 0.8225 0.6353 0.0362 1.0000 Uiso R . . .
H392 H -0.2677 0.7548 0.6871 0.0373 1.0000 Uiso R . . .
H393 H -0.1365 0.7471 0.6710 0.0368 1.0000 Uiso R . . .
H401 H -0.0645 0.7656 0.8957 0.0243 1.0000 Uiso R . . .
H411 H -0.2358 0.8471 0.9571 0.0469 1.0000 Uiso R . . .
H412 H -0.2496 0.8657 0.8884 0.0465 1.0000 Uiso R . . .
H413 H -0.2961 0.7770 0.9266 0.0471 1.0000 Uiso R . . .
H421 H -0.1855 0.6118 0.9391 0.0417 1.0000 Uiso R . . .
H422 H -0.1111 0.6572 0.9725 0.0419 1.0000 Uiso R . . .
H423 H -0.0545 0.5781 0.9129 0.0417 1.0000 Uiso R . . .
H431 H -0.1716 0.6275 0.7439 0.0260 1.0000 Uiso R . . .
H441 H -0.3375 0.6880 0.8584 0.0459 1.0000 Uiso R . . .
H442 H -0.3531 0.6719 0.7915 0.0458 1.0000 Uiso R . . .
H443 H -0.3151 0.7702 0.8086 0.0456 1.0000 Uiso R . . .
H451 H -0.1905 0.5183 0.8570 0.0407 1.0000 Uiso R . . .
H452 H -0.2352 0.4924 0.8004 0.0410 1.0000 Uiso R . . .
H453 H -0.1061 0.4710 0.7913 0.0406 1.0000 Uiso R . . .
H481 H 0.0306 0.1424 0.7712 0.0805 1.0000 Uiso R . . .
H482 H -0.0479 0.2583 0.7864 0.0811 1.0000 Uiso R . . .
H483 H 0.0635 0.2351 0.7306 0.0810 1.0000 Uiso R . . .
H491 H -0.0431 0.2755 0.8972 0.0641 1.0000 Uiso R . . .
H492 H 0.0733 0.2453 0.9124 0.0636 1.0000 Uiso R . . .
H493 H 0.0268 0.1553 0.8903 0.0639 1.0000 Uiso R . . .
H501 H 0.2524 0.1958 0.8279 0.0896 1.0000 Uiso R . . .
H502 H 0.2483 0.1881 0.7561 0.0894 1.0000 Uiso R . . .
H503 H 0.2159 0.1001 0.8019 0.0898 1.0000 Uiso R . . .
H531 H 0.3431 1.1042 0.5712 0.0283 1.0000 Uiso R . . .
H551 H 0.0189 1.1854 0.5703 0.0284 1.0000 Uiso R . . .
H571 H 0.3191 0.9722 0.7052 0.0386 1.0000 Uiso R . . .
H572 H 0.4068 0.9938 0.6449 0.0400 1.0000 Uiso R . . .
H573 H 0.3628 0.8919 0.6442 0.0397 1.0000 Uiso R . . .
H581 H 0.1450 1.2727 0.5025 0.0485 1.0000 Uiso R . . .
H582 H 0.2462 1.1821 0.4671 0.0484 1.0000 Uiso R . . .
H583 H 0.2643 1.2636 0.5105 0.0486 1.0000 Uiso R . . .
H591 H -0.1035 1.1200 0.6977 0.0432 1.0000 Uiso R . . .
H592 H -0.1112 1.0973 0.6282 0.0433 1.0000 Uiso R . . .
H593 H -0.0736 1.0007 0.6697 0.0429 1.0000 Uiso R . . .
H601 H -0.2557 0.5270 0.6043 0.0618 0.703(13) Uiso R P 1 2
H602 H -0.3803 0.5759 0.6483 0.0622 0.703(13) Uiso R P 1 2
H611 H -0.4214 0.4221 0.6388 0.0610 0.703(13) Uiso R P 1 2
H612 H -0.3406 0.4296 0.5688 0.0612 0.703(13) Uiso R P 1 2
H621 H -0.2738 0.2619 0.6260 0.0672 0.703(13) Uiso R P 1 2
H622 H -0.1811 0.3259 0.5940 0.0669 0.703(13) Uiso R P 1 2
H631 H -0.3069 0.3473 0.7270 0.0469 0.703(13) Uiso R P 1 2
H632 H -0.1737 0.3428 0.6983 0.0470 0.703(13) Uiso R P 1 2
H6001 H -0.4240 0.5539 0.6740 0.0451 0.297(13) Uiso R P 1 1
H6002 H -0.2945 0.5368 0.6350 0.0450 0.297(13) Uiso R P 1 1
H6101 H -0.3366 0.4031 0.5743 0.0331 0.297(13) Uiso R P 1 1
H6102 H -0.4339 0.3853 0.6333 0.0332 0.297(13) Uiso R P 1 1
H6201 H -0.2119 0.2960 0.6043 0.0323 0.297(13) Uiso R P 1 1
H6202 H -0.3155 0.2599 0.6511 0.0321 0.297(13) Uiso R P 1 1
H6301 H -0.1688 0.3460 0.6779 0.0629 0.297(13) Uiso R P 1 1
H6302 H -0.2612 0.2946 0.7233 0.0631 0.297(13) Uiso R P 1 1

loop_
_atom_site_aniso_label
_atom_site_aniso_U_11
_atom_site_aniso_U_22
_atom_site_aniso_U_33
_atom_site_aniso_U_23
_atom_site_aniso_U_13
_atom_site_aniso_U_12
Zr1 0.00734(13) 0.01258(14) 0.01748(15) 0.00156(10) -0.00419(10) -0.00367(10)
Co1 0.00999(19) 0.0124(2) 0.0218(2) 0.00266(15) -0.00574(15) -0.00540(15)
P1 0.0101(3) 0.0137(4) 0.0211(4) 0.0031(3) -0.0072(3) -0.0042(3)
P2 0.0113(4) 0.0145(4) 0.0217(4) -0.0007(3) -0.0046(3) -0.0040(3)
P3 0.0083(3) 0.0167(4) 0.0210(4) 0.0030(3) -0.0042(3) -0.0057(3)
N1 0.0113(12) 0.0118(12) 0.0213(13) 0.0022(10) -0.0062(10) -0.0040(9)
N2 0.0142(12) 0.0139(12) 0.0199(13) 0.0016(10) -0.0045(10) -0.0045(10)
N3 0.0060(11) 0.0185(13) 0.0221(13) 0.0043(10) -0.0053(9) -0.0041(9)
N4 0.0224(14) 0.0176(14) 0.0358(16) 0.0065(12) -0.0107(12) -0.0073(11)
N5 0.0146(12) 0.0082(11) 0.0243(13) 0.0032(10) -0.0061(10) -0.0022(9)
C1 0.0125(14) 0.0122(14) 0.0245(16) 0.0042(12) -0.0112(12) -0.0040(11)
C2 0.0131(14) 0.0153(14) 0.0232(15) 0.0039(12) -0.0080(12) -0.0050(11)
C3 0.0138(15) 0.0207(16) 0.0295(17) 0.0018(13) -0.0092(12) -0.0083(12)
C4 0.0198(16) 0.0201(16) 0.0288(17) -0.0012(13) -0.0103(13) -0.0105(13)
C5 0.0201(16) 0.0173(15) 0.0240(16) -0.0030(12) -0.0050(12) -0.0051(12)
C6 0.0144(14) 0.0157(14) 0.0239(16) 0.0060(12) -0.0097(12) -0.0056(12)
C7 0.0141(15) 0.0233(16) 0.0264(17) 0.0017(13) -0.0078(12) -0.0061(12)
C8 0.0275(19) 0.044(2) 0.039(2) -0.0107(17) -0.0052(16) -0.0203(17)
C9 0.0162(15) 0.0238(17) 0.0263(17) -0.0024(13) -0.0042(13) -0.0067(13)
C10 0.0215(16) 0.0262(17) 0.0194(15) 0.0063(13) -0.0088(12) -0.0097(13)
C11 0.0324(19) 0.0285(18) 0.0274(18) 0.0062(14) -0.0167(15) -0.0114(15)
C12 0.0332(19) 0.0286(18) 0.0276(18) 0.0097(14) -0.0133(15) -0.0115(15)
C13 0.0088(14) 0.0219(16) 0.0303(17) 0.0049(13) -0.0082(12) -0.0038(12)
C14 0.0150(15) 0.0257(17) 0.044(2) 0.0078(15) -0.0148(14) -0.0056(13)
C15 0.0171(16) 0.0170(16) 0.043(2) 0.0024(14) -0.0099(14) -0.0015(13)
C16 0.0180(15) 0.0146(14) 0.0199(15) -0.0008(12) -0.0050(12) -0.0055(12)
C17 0.0223(16) 0.0189(15) 0.0218(16) -0.0012(12) -0.0072(13) -0.0049(12)
C18 0.0328(19) 0.0226(17) 0.0235(17) 0.0042(13) -0.0116(14) -0.0053(14)
C19 0.037(2) 0.0224(17) 0.0216(17) 0.0023(13) -0.0026(14) -0.0138(15)
C20 0.0209(16) 0.0237(17) 0.0238(16) -0.0026(13) 0.0005(13) -0.0089(13)
C21 0.0177(15) 0.0176(15) 0.0193(15) -0.0032(12) -0.0008(12) -0.0059(12)
C22 0.0236(17) 0.0290(18) 0.0279(18) 0.0028(14) -0.0124(14) -0.0031(14)
C23 0.049(2) 0.042(2) 0.032(2) 0.0136(17) -0.0044(18) -0.0188(19)
C24 0.0151(15) 0.0238(17) 0.0257(17) -0.0003(13) -0.0027(12) -0.0065(13)
C25 0.0117(14) 0.0151(15) 0.0239(16) -0.0016(12) -0.0016(12) -0.0029(11)
C26 0.0260(18) 0.0175(16) 0.0325(18) -0.0008(13) -0.0049(14) -0.0052(13)
C27 0.0213(16) 0.0210(16) 0.0258(17) -0.0042(13) -0.0006(13) -0.0060(13)
C28 0.0172(15) 0.0228(17) 0.0308(18) -0.0020(13) -0.0080(13) -0.0047(13)
C29 0.0252(18) 0.036(2) 0.043(2) -0.0011(16) -0.0121(16) -0.0169(16)
C30 0.0309(19) 0.0316(19) 0.0302(19) -0.0038(15) -0.0114(15) -0.0098(15)
C31 0.0084(13) 0.0201(15) 0.0226(16) 0.0068(12) -0.0027(11) -0.0029(11)
C32 0.0136(15) 0.0231(16) 0.0268(17) 0.0049(13) -0.0030(12) -0.0040(12)
C33 0.0177(16) 0.0208(16) 0.0338(19) -0.0002(14) -0.0024(13) -0.0014(13)
C34 0.0126(15) 0.0264(18) 0.0335(19) 0.0113(14) -0.0019(13) 0.0025(13)
C35 0.0119(14) 0.0340(19) 0.0258(17) 0.0079(14) -0.0065(12) -0.0068(13)
C36 0.0107(14) 0.0193(15) 0.0261(16) 0.0058(12) -0.0050(12) -0.0030(12)
C37 0.0180(16) 0.0247(17) 0.038(2) -0.0051(15) -0.0083(14) -0.0044(13)
C38 0.0247(19) 0.037(2) 0.047(2) 0.0098(18) -0.0095(17) 0.0087(16)
C39 0.0176(16) 0.0332(19) 0.0263(17) 0.0018(14) -0.0109(13) -0.0054(14)
C40 0.0170(15) 0.0250(17) 0.0211(16) 0.0025(13) -0.0022(12) -0.0092(13)
C41 0.0242(18) 0.033(2) 0.0296(19) -0.0006(15) 0.0017(14) -0.0037(15)
C42 0.0293(18) 0.0324(19) 0.0242(17) 0.0069(14) -0.0064(14) -0.0135(15)
C43 0.0158(15) 0.0259(17) 0.0282(17) 0.0047(13) -0.0104(13) -0.0114(13)
C44 0.0125(15) 0.0326(19) 0.052(2) 0.0092(16) -0.0103(15) -0.0115(14)
C45 0.0205(17) 0.0254(18) 0.043(2) 0.0065(15) -0.0121(15) -0.0136(14)
C46 0.0198(16) 0.0228(17) 0.0328(18) 0.0087(14) -0.0117(14) -0.0092(13)
C47 0.035(2) 0.0149(16) 0.042(2) 0.0075(14) -0.0052(16) -0.0089(14)
C48 0.086(4) 0.032(2) 0.059(3) 0.003(2) -0.026(3) -0.033(2)
C49 0.057(3) 0.027(2) 0.039(2) 0.0069(17) 0.0003(19) -0.0154(19)
C50 0.050(3) 0.033(2) 0.073(3) 0.021(2) 0.007(2) 0.003(2)
C51 0.0257(17) 0.0131(14) 0.0226(16) 0.0022(12) -0.0069(13) -0.0067(12)
C52 0.0218(16) 0.0167(15) 0.0256(16) 0.0000(12) -0.0067(13) -0.0076(12)
C53 0.0213(16) 0.0233(17) 0.0291(17) 0.0041(13) -0.0059(13) -0.0122(13)
C54 0.0326(18) 0.0166(15) 0.0248(17) 0.0040(13) -0.0097(14) -0.0114(13)
C55 0.0280(18) 0.0168(16) 0.0315(18) 0.0050(13) -0.0144(14) -0.0040(13)
C56 0.0206(16) 0.0161(15) 0.0305(17) 0.0028(13) -0.0086(13) -0.0074(12)
C57 0.0200(16) 0.0292(18) 0.0320(18) 0.0052(14) -0.0089(14) -0.0106(14)
C58 0.045(2) 0.0277(19) 0.0280(18) 0.0069(15) -0.0106(16) -0.0170(16)
C59 0.0192(17) 0.0278(18) 0.043(2) 0.0122(15) -0.0127(15) -0.0077(14)

loop_
_atom_type_symbol
_atom_type_scat_dispersion_real
_atom_type_scat_dispersion_imag
_atom_type_scat_Cromer_Mann_a1
_atom_type_scat_Cromer_Mann_b1
_atom_type_scat_Cromer_Mann_a2
_atom_type_scat_Cromer_Mann_b2
_atom_type_scat_Cromer_Mann_a3
_atom_type_scat_Cromer_Mann_b3
_atom_type_scat_Cromer_Mann_a4
_atom_type_scat_Cromer_Mann_b4
_atom_type_scat_Cromer_Mann_c
_atom_type_scat_source
C 0.0033 0.0016 2.3100 20.8439 1.0200 10.2075 1.5886 0.5687 0.8650 51.6512 0.2156 'International Tables Vol C 4.2.6.8 and 6.1.1.4'
H 0.0000 0.0000 0.4930 10.5109 0.3229 26.1257 0.1402 3.1424 0.0408 57.7998 0.0030 'International Tables Vol C 4.2.6.8 and 6.1.1.4'
N 0.0061 0.0033 12.2126 0.0057 3.1322 9.8933 2.0125 28.9975 1.1663 0.5826 -11.5290 'International Tables Vol C 4.2.6.8 and 6.1.1.4'
P 0.1023 0.0942 6.4345 1.9067 4.1791 27.1570 1.7800 0.5260 1.4908 68.1645 1.1149 'International Tables Vol C 4.2.6.8 and 6.1.1.4'
Co 0.3494 0.9721 12.2841 4.2791 7.3409 0.2784 4.0034 13.5359 2.3488 71.1692 1.0118 'International Tables Vol C 4.2.6.8 and 6.1.1.4'
Zr -2.9673 0.5597 17.8765 1.2762 10.9480 11.9160 5.4173 0.1176 3.6572 87.6627 2.0693 'International Tables Vol C 4.2.6.8 and 6.1.1.4'
O 0.0106 0.0060 3.0485 13.2771 2.2868 5.7011 1.5463 0.3239 0.8670 32.9089 0.2508 'International Tables Vol C 4.2.6.8 and 6.1.1.4'

loop_
_geom_angle_atom_site_label_1
_geom_angle_atom_site_label_2
_geom_angle_atom_site_label_3
_geom_angle
_geom_angle_publ_flag
Co1 Zr1 P1 44.304(15) yes
Co1 Zr1 P2 45.184(17) yes
P1 Zr1 P2 76.03(2) yes
P1 Zr1 P3 72.91(2) yes
P2 Zr1 P3 76.04(2) yes
Co1 Zr1 N1 75.91(6) yes
P2 Zr1 N1 103.64(6) yes
P3 Zr1 N1 94.64(6) yes
Co1 Zr1 N2 76.45(6) yes
P1 Zr1 N2 96.80(6) yes
P3 Zr1 N2 105.09(6) yes
N1 Zr1 N2 113.73(9) yes
Co1 Zr1 N3 75.17(6) yes
P1 Zr1 N3 102.89(6) yes
P2 Zr1 N3 93.71(6) yes
N1 Zr1 N3 116.41(9) yes
Co1 Zr1 N5 172.60(7) yes
P1 Zr1 N5 140.57(7) yes
P2 Zr1 N5 127.56(8) yes
P3 Zr1 N5 137.51(7) yes
N1 Zr1 N5 109.57(9) yes
N2 Zr1 N3 112.48(9) yes
N2 Zr1 N5 96.56(10) yes
N3 Zr1 N5 105.84(10) yes
Zr1 Co1 P1 69.82(2) yes
Zr1 Co1 P2 68.25(2) yes
P1 Co1 P2 109.57(3) yes
Zr1 Co1 P3 69.38(2) yes
P1 Co1 P3 105.47(3) yes
P2 Co1 P3 109.04(3) yes
Zr1 Co1 C46 174.81(10) yes
P1 Co1 C46 106.65(10) yes
P2 Co1 C46 116.86(10) yes
P3 Co1 C46 108.65(10) yes
Co1 P1 Zr1 65.88(2) yes
Co1 P1 N1 109.16(9) yes
Co1 P1 C10 113.67(10) yes
Zr1 P1 C10 132.45(10) yes
N1 P1 C10 109.04(13) yes
Co1 P1 C13 109.58(10) yes
Zr1 P1 C13 120.01(10) yes
N1 P1 C13 110.14(13) yes
C10 P1 C13 105.17(14) yes
Co1 P2 Zr1 66.57(2) yes
Co1 P2 N2 108.80(9) yes
Co1 P2 C25 111.18(10) yes
Zr1 P2 C25 135.64(10) yes
N2 P2 C25 110.84(13) yes
Co1 P2 C28 110.75(11) yes
Zr1 P2 C28 116.08(10) yes
N2 P2 C28 109.11(13) yes
C25 P2 C28 106.13(14) yes
Co1 P3 Zr1 66.11(2) yes
Co1 P3 N3 107.77(8) yes
Co1 P3 C40 113.58(10) yes
Zr1 P3 C40 111.42(10) yes
N3 P3 C40 107.06(13) yes
Co1 P3 C43 111.53(10) yes
Zr1 P3 C43 140.61(11) yes
N3 P3 C43 111.60(13) yes
C40 P3 C43 105.26(14) yes
C60 O1 C63 108.8(5) yes
C600 O10 C630 109.3(14) yes
Zr1 N1 P1 104.55(11) yes
Zr1 N1 C1 130.57(18) yes
P1 N1 C1 124.78(19) yes
P2 N2 Zr1 104.91(12) yes
P2 N2 C16 130.5(2) yes
Zr1 N2 C16 123.80(18) yes
Zr1 N3 P3 104.07(11) yes
Zr1 N3 C31 129.00(18) yes
P3 N3 C31 126.41(19) yes
C46 N4 C47 173.7(3) yes
Zr1 N5 C51 161.9(2) yes
N1 C1 C2 120.8(3) yes
N1 C1 C6 121.0(2) yes
C2 C1 C6 118.2(2) yes
C1 C2 C3 119.2(3) yes
C1 C2 C7 122.9(3) yes
C3 C2 C7 117.9(3) yes
C2 C3 C4 122.7(3) yes
C2 C3 H31 118.0 no
C4 C3 H31 119.2 no
C3 C4 C5 117.3(3) yes
C3 C4 C8 121.3(3) yes
C5 C4 C8 121.3(3) yes
C4 C5 C6 122.0(3) yes
C4 C5 H51 119.6 no
C6 C5 H51 118.3 no
C5 C6 C1 120.4(3) yes
C5 C6 C9 117.2(3) yes
C1 C6 C9 122.4(3) yes
C2 C7 H71 112.1 no
C2 C7 H72 110.2 no
H71 C7 H72 107.7 no
C2 C7 H73 110.9 no
H71 C7 H73 106.2 no
H72 C7 H73 109.7 no
C4 C8 H81 111.2 no
C4 C8 H82 109.9 no
H81 C8 H82 110.0 no
C4 C8 H83 109.4 no
H81 C8 H83 108.5 no
H82 C8 H83 107.8 no
C6 C9 H91 108.9 no
C6 C9 H92 111.6 no
H91 C9 H92 108.3 no
C6 C9 H93 110.4 no
H91 C9 H93 108.4 no
H92 C9 H93 109.3 no
P1 C10 C11 119.5(2) yes
P1 C10 C12 112.8(2) yes
C11 C10 C12 107.4(3) yes
P1 C10 H101 103.4 no
C11 C10 H101 107.1 no
C12 C10 H101 105.5 no
C10 C11 H111 111.5 no
C10 C11 H112 109.8 no
H111 C11 H112 109.8 no
C10 C11 H113 108.8 no
H111 C11 H113 108.2 no
H112 C11 H113 108.7 no
C10 C12 H121 109.2 no
C10 C12 H122 111.1 no
H121 C12 H122 109.8 no
C10 C12 H123 108.9 no
H121 C12 H123 108.5 no
H122 C12 H123 109.3 no
P1 C13 C14 118.2(2) yes
P1 C13 C15 112.0(2) yes
C14 C13 C15 108.9(2) yes
P1 C13 H131 103.9 no
C14 C13 H131 106.4 no
C15 C13 H131 106.6 no
C13 C14 H141 111.6 no
C13 C14 H142 109.8 no
H141 C14 H142 109.3 no
C13 C14 H143 109.5 no
H141 C14 H143 108.6 no
H142 C14 H143 108.0 no
C13 C15 H151 111.2 no
C13 C15 H152 111.1 no
H151 C15 H152 109.6 no
C13 C15 H153 109.6 no
H151 C15 H153 108.2 no
H152 C15 H153 107.0 no
N2 C16 C17 119.6(3) yes
N2 C16 C21 121.2(3) yes
C17 C16 C21 118.7(3) yes
C16 C17 C18 119.1(3) yes
C16 C17 C22 122.8(3) yes
C18 C17 C22 118.1(3) yes
C17 C18 C19 123.0(3) yes
C17 C18 H181 117.8 no
C19 C18 H181 119.3 no
C18 C19 C20 117.1(3) yes
C18 C19 C23 121.5(3) yes
C20 C19 C23 121.3(3) yes
C19 C20 C21 122.3(3) yes
C19 C20 H201 120.0 no
C21 C20 H201 117.7 no
C16 C21 C20 119.8(3) yes
C16 C21 C24 123.0(3) yes
C20 C21 C24 117.2(3) yes
C17 C22 H221 110.3 no
C17 C22 H222 108.8 no
H221 C22 H222 107.5 no
C17 C22 H223 110.9 no
H221 C22 H223 109.7 no
H222 C22 H223 109.5 no
C19 C23 H231 110.1 no
C19 C23 H232 110.9 no
H231 C23 H232 108.2 no
C19 C23 H233 109.7 no
H231 C23 H233 109.8 no
H232 C23 H233 108.1 no
C21 C24 H241 108.5 no
C21 C24 H242 109.9 no
H241 C24 H242 109.8 no
C21 C24 H243 111.4 no
H241 C24 H243 108.7 no
H242 C24 H243 108.5 no
P2 C25 C26 112.8(2) yes
P2 C25 C27 117.1(2) yes
C26 C25 C27 108.7(2) yes
P2 C25 H251 104.6 no
C26 C25 H251 106.4 no
C27 C25 H251 106.5 no
C25 C26 H261 107.1 no
C25 C26 H262 111.6 no
H261 C26 H262 107.9 no
C25 C26 H263 111.5 no
H261 C26 H263 108.7 no
H262 C26 H263 109.8 no
C25 C27 H271 110.8 no
C25 C27 H272 110.8 no
H271 C27 H272 107.5 no
C25 C27 H273 111.0 no
H271 C27 H273 107.9 no
H272 C27 H273 108.7 no
P2 C28 C29 113.4(2) yes
P2 C28 C30 118.0(2) yes
C29 C28 C30 110.4(3) yes
P2 C28 H281 103.2 no
C29 C28 H281 104.4 no
C30 C28 H281 105.9 no
C28 C29 H291 110.5 no
C28 C29 H292 111.6 no
H291 C29 H292 108.9 no
C28 C29 H293 109.6 no
H291 C29 H293 107.8 no
H292 C29 H293 108.2 no
C28 C30 H301 111.6 no
C28 C30 H302 110.4 no
H301 C30 H302 107.9 no
C28 C30 H303 108.4 no
H301 C30 H303 110.0 no
H302 C30 H303 108.5 no
N3 C31 C32 119.8(3) yes
N3 C31 C36 122.0(3) yes
C32 C31 C36 118.0(3) yes
C31 C32 C33 120.1(3) yes
C31 C32 C37 121.5(3) yes
C33 C32 C37 118.3(3) yes
C32 C33 C34 121.9(3) yes
C32 C33 H331 118.8 no
C34 C33 H331 119.3 no
C33 C34 C35 117.7(3) yes
C33 C34 C38 121.1(3) yes
C35 C34 C38 121.2(3) yes
C34 C35 C36 122.0(3) yes
C34 C35 H351 118.6 no
C36 C35 H351 119.4 no
C31 C36 C35 120.0(3) yes
C31 C36 C39 123.7(3) yes
C35 C36 C39 116.3(3) yes
C32 C37 H371 111.6 no
C32 C37 H372 110.4 no
H371 C37 H372 108.0 no
C32 C37 H373 111.5 no
H371 C37 H373 107.8 no
H372 C37 H373 107.4 no
C34 C38 H381 110.5 no
C34 C38 H382 110.9 no
H381 C38 H382 108.7 no
C34 C38 H383 109.6 no
H381 C38 H383 108.4 no
H382 C38 H383 108.7 no
C36 C39 H391 108.0 no
C36 C39 H392 110.6 no
H391 C39 H392 107.8 no
C36 C39 H393 111.7 no
H391 C39 H393 108.7 no
H392 C39 H393 110.0 no
P3 C40 C41 118.9(2) yes
P3 C40 C42 114.2(2) yes
C41 C40 C42 108.4(3) yes
P3 C40 H401 102.0 no
C41 C40 H401 105.1 no
C42 C40 H401 107.0 no
C40 C41 H411 109.5 no
C40 C41 H412 110.1 no
H411 C41 H412 110.3 no
C40 C41 H413 108.1 no
H411 C41 H413 109.9 no
H412 C41 H413 108.9 no
C40 C42 H421 109.9 no
C40 C42 H422 109.0 no
H421 C42 H422 109.5 no
C40 C42 H423 110.0 no
H421 C42 H423 108.6 no
H422 C42 H423 109.8 no
P3 C43 C44 116.6(2) yes
P3 C43 C45 113.4(2) yes
C44 C43 C45 108.0(3) yes
P3 C43 H431 104.3 no
C44 C43 H431 105.8 no
C45 C43 H431 108.2 no
C43 C44 H441 110.5 no
C43 C44 H442 108.0 no
H441 C44 H442 111.1 no
C43 C44 H443 109.8 no
H441 C44 H443 107.8 no
H442 C44 H443 109.6 no
C43 C45 H451 111.1 no
C43 C45 H452 107.5 no
H451 C45 H452 109.9 no
C43 C45 H453 111.3 no
H451 C45 H453 109.4 no
H452 C45 H453 107.6 no
Co1 C46 N4 170.3(3) yes
N4 C47 C48 106.3(3) yes
N4 C47 C49 107.6(3) yes
C48 C47 C49 111.5(3) yes
N4 C47 C50 107.4(3) yes
C48 C47 C50 110.8(4) yes
C49 C47 C50 113.0(3) yes
C47 C48 H481 109.8 no
C47 C48 H482 108.2 no
H481 C48 H482 110.0 no
C47 C48 H483 109.6 no
H481 C48 H483 109.7 no
H482 C48 H483 109.6 no
C47 C49 H491 110.7 no
C47 C49 H492 108.0 no
H491 C49 H492 108.5 no
C47 C49 H493 109.2 no
H491 C49 H493 111.1 no
H492 C49 H493 109.1 no
C47 C50 H501 108.0 no
C47 C50 H502 108.5 no
H501 C50 H502 110.9 no
C47 C50 H503 109.9 no
H501 C50 H503 109.6 no
H502 C50 H503 109.9 no
N5 C51 C52 120.4(3) yes
N5 C51 C56 122.7(3) yes
C52 C51 C56 116.9(3) yes
C51 C52 C53 120.7(3) yes
C51 C52 C57 119.4(3) yes
C53 C52 C57 119.9(3) yes
C52 C53 C54 122.3(3) yes
C52 C53 H531 118.6 no
C54 C53 H531 119.1 no
C53 C54 C55 116.9(3) yes
C53 C54 C58 121.5(3) yes
C55 C54 C58 121.5(3) yes
C54 C55 C56 122.9(3) yes
C54 C55 H551 117.8 no
C56 C55 H551 119.2 no
C51 C56 C55 120.0(3) yes
C51 C56 C59 120.8(3) yes
C55 C56 C59 119.2(3) yes
C52 C57 H571 111.0 no
C52 C57 H572 110.4 no
H571 C57 H572 108.1 no
C52 C57 H573 110.0 no
H571 C57 H573 109.3 no
H572 C57 H573 107.9 no
C54 C58 H581 109.2 no
C54 C58 H582 110.1 no
H581 C58 H582 107.7 no
C54 C58 H583 112.4 no
H581 C58 H583 109.3 no
H582 C58 H583 108.0 no
C56 C59 H591 108.4 no
C56 C59 H592 107.7 no
H591 C59 H592 109.8 no
C56 C59 H593 108.9 no
H591 C59 H593 110.8 no
H592 C59 H593 111.2 no
O1 C60 C61 108.0(6) yes
O1 C60 H601 111.6 no
C61 C60 H601 106.4 no
O1 C60 H602 108.4 no
C61 C60 H602 113.0 no
H601 C60 H602 109.5 no
C60 C61 C62 102.1(7) yes
C60 C61 H611 109.5 no
C62 C61 H611 111.0 no
C60 C61 H612 111.5 no
C62 C61 H612 111.1 no
H611 C61 H612 111.3 no
C61 C62 C63 99.1(6) yes
C61 C62 H621 114.0 no
C63 C62 H621 111.9 no
C61 C62 H622 109.9 no
C63 C62 H622 110.9 no
H621 C62 H622 110.5 no
C62 C63 O1 104.1(7) yes
C62 C63 H631 113.3 no
O1 C63 H631 107.1 no
C62 C63 H632 110.8 no
O1 C63 H632 110.1 no
H631 C63 H632 111.1 no
O10 C600 C610 98.0(11) yes
O10 C600 H6001 110.2 no
C610 C600 H6001 112.6 no
O10 C600 H6002 113.0 no
C610 C600 H6002 112.5 no
H6001 C600 H6002 110.1 no
C600 C610 C620 99.4(11) yes
C600 C610 H6101 112.8 no
C620 C610 H6101 111.9 no
C600 C610 H6102 111.6 no
C620 C610 H6102 111.2 no
H6101 C610 H6102 109.8 no
C610 C620 C630 116.9(14) yes
C610 C620 H6201 108.5 no
C630 C620 H6201 108.0 no
C610 C620 H6202 106.4 no
C630 C620 H6202 106.7 no
H6201 C620 H6202 110.2 no
O10 C630 C620 104.3(17) yes
O10 C630 H6301 110.9 no
C620 C630 H6301 110.5 no
O10 C630 H6302 110.3 no
C620 C630 H6302 111.3 no
H6301 C630 H6302 109.5 no

loop_
_geom_bond_atom_site_label_1
_geom_bond_atom_site_label_2
_geom_bond_distance
_geom_bond_publ_flag
Zr1 Co1 3.0185(5) yes
Zr1 P1 3.1042(8) yes
Zr1 P2 3.0555(8) yes
Zr1 P3 3.0898(8) yes
Zr1 N1 2.213(2) yes
Zr1 N2 2.166(2) yes
Zr1 N3 2.211(2) yes
Zr1 N5 1.891(2) yes
Co1 P1 2.3100(8) yes
Co1 P2 2.3336(9) yes
Co1 P3 2.3145(8) yes
Co1 C46 1.925(3) yes
P1 N1 1.690(2) yes
P1 C10 1.873(3) yes
P1 C13 1.869(3) yes
P2 N2 1.668(2) yes
P2 C25 1.864(3) yes
P2 C28 1.858(3) yes
P3 N3 1.686(2) yes
P3 C40 1.864(3) yes
P3 C43 1.867(3) yes
O1 C60 1.427(8) yes
O1 C63 1.435(9) yes
O10 C600 1.446(19) yes
O10 C630 1.42(2) yes
N1 C1 1.442(3) yes
N2 C16 1.445(4) yes
N3 C31 1.441(4) yes
N4 C46 1.149(4) yes
N4 C47 1.461(4) yes
N5 C51 1.391(4) yes
C1 C2 1.414(4) yes
C1 C6 1.398(4) yes
C2 C3 1.403(4) yes
C2 C7 1.494(4) yes
C3 C4 1.380(4) yes
C3 H31 0.948 no
C4 C5 1.385(4) yes
C4 C8 1.507(4) yes
C5 C6 1.398(4) yes
C5 H51 0.945 no
C6 C9 1.508(4) yes
C7 H71 0.959 no
C7 H72 0.934 no
C7 H73 0.958 no
C8 H81 0.950 no
C8 H82 0.956 no
C8 H83 0.952 no
C9 H91 0.971 no
C9 H92 0.951 no
C9 H93 0.955 no
C10 C11 1.541(4) yes
C10 C12 1.537(4) yes
C10 H101 0.997 no
C11 H111 0.977 no
C11 H112 0.946 no
C11 H113 0.957 no
C12 H121 0.965 no
C12 H122 0.980 no
C12 H123 0.962 no
C13 C14 1.529(4) yes
C13 C15 1.532(4) yes
C13 H131 0.996 no
C14 H141 0.982 no
C14 H142 0.960 no
C14 H143 0.969 no
C15 H151 0.976 no
C15 H152 0.965 no
C15 H153 0.966 no
C16 C17 1.416(4) yes
C16 C21 1.400(4) yes
C17 C18 1.389(4) yes
C17 C22 1.494(4) yes
C18 C19 1.380(5) yes
C18 H181 0.936 no
C19 C20 1.391(5) yes
C19 C23 1.506(5) yes
C20 C21 1.390(4) yes
C20 H201 0.933 no
C21 C24 1.503(4) yes
C22 H221 0.958 no
C22 H222 0.968 no
C22 H223 0.961 no
C23 H231 0.954 no
C23 H232 0.958 no
C23 H233 0.953 no
C24 H241 0.955 no
C24 H242 0.960 no
C24 H243 0.965 no
C25 C26 1.539(4) yes
C25 C27 1.538(4) yes
C25 H251 0.981 no
C26 H261 0.969 no
C26 H262 0.978 no
C26 H263 0.953 no
C27 H271 0.970 no
C27 H272 0.970 no
C27 H273 0.970 no
C28 C29 1.538(5) yes
C28 C30 1.521(5) yes
C28 H281 0.960 no
C29 H291 0.960 no
C29 H292 0.968 no
C29 H293 0.952 no
C30 H301 0.953 no
C30 H302 0.971 no
C30 H303 0.973 no
C31 C32 1.402(4) yes
C31 C36 1.406(4) yes
C32 C33 1.395(4) yes
C32 C37 1.502(4) yes
C33 C34 1.390(5) yes
C33 H331 0.932 no
C34 C35 1.373(5) yes
C34 C38 1.514(4) yes
C35 C36 1.401(4) yes
C35 H351 0.932 no
C36 C39 1.506(4) yes
C37 H371 0.971 no
C37 H372 0.982 no
C37 H373 0.962 no
C38 H381 0.941 no
C38 H382 0.948 no
C38 H383 0.948 no
C39 H391 0.957 no
C39 H392 0.966 no
C39 H393 0.961 no
C40 C41 1.541(4) yes
C40 C42 1.531(4) yes
C40 H401 0.985 no
C41 H411 0.964 no
C41 H412 0.955 no
C41 H413 0.958 no
C42 H421 0.953 no
C42 H422 0.949 no
C42 H423 0.956 no
C43 C44 1.528(4) yes
C43 C45 1.535(4) yes
C43 H431 0.958 no
C44 H441 0.950 no
C44 H442 0.935 no
C44 H443 0.958 no
C45 H451 0.962 no
C45 H452 0.952 no
C45 H453 0.962 no
C47 C48 1.520(6) yes
C47 C49 1.506(5) yes
C47 C50 1.509(5) yes
C48 H481 0.953 no
C48 H482 0.956 no
C48 H483 0.959 no
C49 H491 0.952 no
C49 H492 0.960 no
C49 H493 0.958 no
C50 H501 0.975 no
C50 H502 0.959 no
C50 H503 0.962 no
C51 C52 1.417(4) yes
C51 C56 1.422(4) yes
C52 C53 1.383(4) yes
C52 C57 1.497(4) yes
C53 C54 1.391(5) yes
C53 H531 0.924 no
C54 C55 1.384(5) yes
C54 C58 1.513(4) yes
C55 C56 1.385(4) yes
C55 H551 0.941 no
C56 C59 1.504(4) yes
C57 H571 0.972 no
C57 H572 0.950 no
C57 H573 0.975 no
C58 H581 0.953 no
C58 H582 0.949 no
C58 H583 0.935 no
C59 H591 0.965 no
C59 H592 0.977 no
C59 H593 0.958 no
C60 C61 1.400(11) yes
C60 H601 0.967 no
C60 H602 0.975 no
C61 C62 1.544(11) yes
C61 H611 0.980 no
C61 H612 0.979 no
C62 C63 1.568(12) yes
C62 H621 0.975 no
C62 H622 0.982 no
C63 H631 0.968 no
C63 H632 0.995 no
C600 C610 1.64(2) yes
C600 H6001 0.967 no
C600 H6002 0.976 no
C610 C620 1.39(2) yes
C610 H6101 0.974 no
C610 H6102 0.969 no
C620 C630 1.35(3) yes
C620 H6201 0.978 no
C620 H6202 0.974 no
C630 H6301 0.979 no
C630 H6302 0.976 no

loop_
_platon_squeeze_void_nr
_platon_squeeze_void_average_x
_platon_squeeze_void_average_y
_platon_squeeze_void_average_z
_platon_squeeze_void_volume
_platon_squeeze_void_count_electrons
_platon_squeeze_void_content
1 0.500 0.500 0.000 314 62 ' '
